data_7242551
loop_
_publ_author_name
'Klongdee, Fatima'
'Leelasubcharoen, Somying'
'Youngme, Sujittra'
'Boonmak, Jaursup'

_publ_section_title
;
 Sonochemical synthesis of a trinuclear Cu(ii) complex with open
 coordination sites for the differentiable optical detection of volatile
 amines
;
_journal_issue 20
_journal_name_full 'RSC Advances'
_journal_page_first 12218
_journal_page_last 12226
_journal_paper_doi 10.1039/D1RA01151K
_journal_volume 11
_journal_year 2021
_chemical_formula_moiety 'C30 H28 Cu3 N10 O12'
_chemical_formula_sum 'C30 H28 Cu3 N10 O12'
_chemical_formula_weight 911.24
_chemical_name_common {tetraaqua-bis(2,2'-dipyridylamine)-bis(mu-pyrazole-3,5-dicarbarboxylato)tricopper(II)}
_space_group_crystal_system triclinic
_space_group_IT_number 2
_space_group_name_Hall '-P 1'
_space_group_name_H-M_alt 'P -1'
_atom_sites_solution_hydrogens mixed
_audit_creation_method SHELXL-2014/7
_audit_update_record
;
2021-02-09 deposited with the CCDC.	2021-03-11 downloaded from the CCDC.
;
_cell_angle_alpha 106.045(6)
_cell_angle_beta 104.318(7)
_cell_angle_gamma 99.588(6)
_cell_formula_units_Z 1
_cell_length_a 7.5789(18)
_cell_length_b 9.937(2)
_cell_length_c 11.529(3)
_cell_measurement_reflns_used 1789
_cell_measurement_temperature 298(2)
_cell_measurement_theta_max 23.228
_cell_measurement_theta_min 3.381
_cell_volume 782.4(3)
_computing_cell_refinement 'SAINT v8.34A (Bruker, 2013)'
_computing_data_collection BrukerAPEX2
_computing_data_reduction 'SAINT v8.34A (Bruker, 2013)'
_computing_molecular_graphics SHELXL
_computing_publication_material SHELXL
_computing_structure_refinement 'SHELXL-2014/7 (Sheldrick, 2014)'
_computing_structure_solution 'SHELXL-2014/7 (Sheldrick, 2014)'
_diffrn_ambient_temperature 298(2)
_diffrn_measured_fraction_theta_full 0.991
_diffrn_measured_fraction_theta_max 0.991
_diffrn_measurement_device_type
;
Bruker D8 QUEST PHOTON 100
;
_diffrn_measurement_method '\fand\w scans'
_diffrn_radiation_type MoK\a
_diffrn_radiation_wavelength 0.71073
_diffrn_reflns_av_R_equivalents 0.1232
_diffrn_reflns_av_unetI/netI 0.1164
_diffrn_reflns_Laue_measured_fraction_full 0.901
_diffrn_reflns_Laue_measured_fraction_max 0.901
_diffrn_reflns_limit_h_max 8
_diffrn_reflns_limit_h_min -8
_diffrn_reflns_limit_k_max 11
_diffrn_reflns_limit_k_min -11
_diffrn_reflns_limit_l_max 12
_diffrn_reflns_limit_l_min -13
_diffrn_reflns_number 9594
_diffrn_reflns_point_group_measured_fraction_full 0.901
_diffrn_reflns_point_group_measured_fraction_max 0.901
_diffrn_reflns_theta_full 24.511
_diffrn_reflns_theta_max 24.511
_diffrn_reflns_theta_min 3.145
_diffrn_source 'fine-focus sealed tube'
_exptl_absorpt_coefficient_mu 2.107
_exptl_absorpt_correction_T_max 0.7451
_exptl_absorpt_correction_T_min 0.6142
_exptl_absorpt_correction_type multi-scan
_exptl_absorpt_process_details SADABS-2012/1
_exptl_crystal_colour green
_exptl_crystal_density_diffrn 1.934
_exptl_crystal_description block
_exptl_crystal_F_000 461
_exptl_crystal_size_max 0.070
_exptl_crystal_size_mid 0.050
_exptl_crystal_size_min 0.030
_refine_diff_density_max 1.072
_refine_diff_density_min -1.168
_refine_diff_density_rms 0.198
_refine_ls_extinction_method none
_refine_ls_goodness_of_fit_ref 1.071
_refine_ls_hydrogen_treatment mixed
_refine_ls_matrix_type full
_refine_ls_number_parameters 266
_refine_ls_number_reflns 2359
_refine_ls_number_restraints 214
_refine_ls_restrained_S_all 1.027
_refine_ls_R_factor_all 0.1535
_refine_ls_R_factor_gt 0.0894
_refine_ls_shift/su_max 0.000
_refine_ls_shift/su_mean 0.000
_refine_ls_structure_factor_coef Fsqd
_refine_ls_weighting_details 'w=1/[\s^2^(Fo^2^)+(0.1442P)^2^+4.1594P] where P=(Fo^2^+2Fc^2^)/3'
_refine_ls_weighting_scheme calc
_refine_ls_wR_factor_gt 0.2246
_refine_ls_wR_factor_ref 0.2598
_reflns_Friedel_coverage 0.000
_reflns_number_gt 1465
_reflns_number_total 2359
_reflns_threshold_expression 'I > 2\s(I)'
_cod_data_source_file d1ra01151k2.cif
_cod_data_source_block Cupzdcdpyam1_a
_cod_database_code 7242551
_shelx_shelxl_version_number 2014/7
_shelx_space_group_comment
;
The symmetry employed for this shelxl refinement is uniquely defined
by the following loop, which should always be used as a source of
symmetry information in preference to the above space-group names.
They are only intended as comments.
;
_shelx_estimated_absorpt_t_min 0.866
_shelx_estimated_absorpt_t_max 0.939

loop_
_space_group_symop_operation_xyz
'x, y, z'
'-x, -y, -z'

loop_
_atom_site_label
_atom_site_type_symbol
_atom_site_fract_x
_atom_site_fract_y
_atom_site_fract_z
_atom_site_U_iso_or_equiv
_atom_site_adp_type
_atom_site_occupancy
_atom_site_site_symmetry_order
_atom_site_calc_flag
_atom_site_refinement_flags_posn
_atom_site_refinement_flags_adp
_atom_site_refinement_flags_occupancy
_atom_site_disorder_assembly
_atom_site_disorder_group
Cu1 Cu 0.5000 0.5000 0.5000 0.0308(7) Uani 1 2 d S . P . .
Cu2 Cu 0.5176(3) 0.23749(18) 0.75221(16) 0.0359(6) Uani 1 1 d D . . . .
O1 O 0.6403(13) 0.0603(9) 0.7207(8) 0.031(2) Uani 1 1 d . U . . .
O2 O 0.8089(13) -0.0432(9) 0.6046(8) 0.035(2) Uani 1 1 d . U . . .
O3 O 0.6568(12) 0.4925(8) 0.3843(8) 0.0258(19) Uani 1 1 d . U . . .
O4 O 0.8630(12) 0.3785(9) 0.3196(8) 0.028(2) Uani 1 1 d . U . . .
O5 O 0.2523(13) 0.2311(10) 0.6394(9) 0.031(2) Uani 1 1 d D . . . .
O6 O 0.2255(13) 0.3011(9) 0.3405(9) 0.036(2) Uani 1 1 d D . . . .
H6 H 0.282(14) 0.301(7) 0.614(9) 0.05(5) Uiso 1 1 d D . . . .
N1 N 0.4095(15) 0.1721(10) 0.8767(10) 0.025(2) Uani 1 1 d . U . . .
N2 N 0.6600(15) 0.4270(10) 0.8963(10) 0.027(2) Uani 1 1 d . U . . .
N3 N 0.6512(15) 0.3244(11) 1.0581(10) 0.028(2) Uani 1 1 d . U . . .
H3 H 0.7181 0.3249 1.1304 0.034 Uiso 1 1 calc R U . . .
N4 N 0.6196(14) 0.2605(9) 0.6129(9) 0.0200(19) Uani 1 1 d . U . . .
N5 N 0.6282(14) 0.3528(10) 0.5459(9) 0.022(2) Uani 1 1 d . U . . .
C1 C 0.4961(18) 0.2141(13) 1.0015(12) 0.024(2) Uani 1 1 d . U . . .
C2 C 0.4296(19) 0.1409(13) 1.0755(13) 0.028(2) Uani 1 1 d . U . . .
H2 H 0.4940 0.1675 1.1616 0.034 Uiso 1 1 calc R U . . .
C3 C 0.2724(19) 0.0317(13) 1.0226(12) 0.028(2) Uani 1 1 d . U . . .
H3A H 0.2273 -0.0172 1.0716 0.034 Uiso 1 1 calc R U . . .
C4 C 0.1779(19) -0.0074(14) 0.8931(13) 0.031(2) Uani 1 1 d . U . . .
H4 H 0.0681 -0.0816 0.8548 0.037 Uiso 1 1 calc R U . . .
C5 C 0.2490(19) 0.0648(12) 0.8247(13) 0.028(2) Uani 1 1 d . U . . .
H5 H 0.1853 0.0398 0.7387 0.034 Uiso 1 1 calc R U . . .
C6 C 0.7239(17) 0.4397(12) 1.0199(12) 0.022(2) Uani 1 1 d . U . . .
C7 C 0.8576(18) 0.5575(13) 1.1081(12) 0.027(2) Uani 1 1 d . U . . .
H7 H 0.8973 0.5630 1.1927 0.033 Uiso 1 1 calc R U . . .
C8 C 0.9311(19) 0.6654(14) 1.0713(12) 0.029(2) Uani 1 1 d . U . . .
H8 H 1.0265 0.7439 1.1295 0.035 Uiso 1 1 calc R U . . .
C9 C 0.8646(18) 0.6588(13) 0.9471(12) 0.029(2) Uani 1 1 d . U . . .
H9 H 0.9105 0.7349 0.9216 0.034 Uiso 1 1 calc R U . . .
C10 C 0.7315(18) 0.5406(13) 0.8620(13) 0.029(2) Uani 1 1 d . U . . .
H10 H 0.6875 0.5367 0.7780 0.035 Uiso 1 1 calc R U . . .
C11 C 0.7268(17) 0.1682(12) 0.5796(11) 0.021(2) Uani 1 1 d . U . . .
C12 C 0.8017(17) 0.1994(12) 0.4925(11) 0.023(2) Uani 1 1 d . U . . .
H12 H 0.8794 0.1526 0.4541 0.027 Uiso 1 1 calc R U . . .
C13 C 0.7370(17) 0.3166(12) 0.4729(11) 0.022(2) Uani 1 1 d . U . . .
C14 C 0.7277(18) 0.0523(12) 0.6393(12) 0.025(2) Uani 1 1 d . U . . .
C15 C 0.7600(18) 0.4004(13) 0.3862(11) 0.025(2) Uani 1 1 d . U . . .
H1 H 0.239(16) 0.158(7) 0.576(6) 0.05(5) Uiso 1 1 d D . . . .
H11 H 0.134(3) 0.349(3) 0.336(9) 0.04(4) Uiso 1 1 d D . . . .
H13 H 0.183(6) 0.207(2) 0.330(8) 0.25(17) Uiso 1 1 d D . . . .

loop_
_atom_site_aniso_label
_atom_site_aniso_U_11
_atom_site_aniso_U_22
_atom_site_aniso_U_33
_atom_site_aniso_U_23
_atom_site_aniso_U_13
_atom_site_aniso_U_12
Cu1 0.0373(16) 0.0336(13) 0.0439(15) 0.0256(12) 0.0250(13) 0.0271(12)
Cu2 0.0417(13) 0.0365(10) 0.0408(11) 0.0188(9) 0.0209(10) 0.0168(9)
O1 0.038(5) 0.023(4) 0.038(5) 0.017(4) 0.015(4) 0.008(4)
O2 0.048(6) 0.021(4) 0.042(5) 0.014(4) 0.015(5) 0.020(4)
O3 0.036(5) 0.023(4) 0.032(5) 0.019(4) 0.015(4) 0.019(4)
O4 0.033(5) 0.035(5) 0.029(5) 0.018(4) 0.018(4) 0.020(4)
O5 0.031(6) 0.034(5) 0.036(6) 0.016(5) 0.016(5) 0.013(5)
O6 0.041(6) 0.029(5) 0.046(6) 0.020(5) 0.015(5) 0.013(5)
N1 0.025(5) 0.019(4) 0.032(4) 0.012(4) 0.005(4) 0.012(4)
N2 0.027(5) 0.020(4) 0.032(4) 0.009(4) 0.006(4) 0.010(4)
N3 0.024(5) 0.030(4) 0.030(5) 0.014(4) 0.001(4) 0.008(4)
N4 0.021(5) 0.015(4) 0.031(5) 0.014(4) 0.009(4) 0.010(4)
N5 0.023(5) 0.019(4) 0.033(5) 0.011(4) 0.015(4) 0.012(4)
C1 0.020(5) 0.022(4) 0.035(5) 0.013(4) 0.006(4) 0.012(4)
C2 0.030(6) 0.023(5) 0.035(5) 0.011(4) 0.012(5) 0.011(4)
C3 0.032(6) 0.020(5) 0.039(5) 0.012(5) 0.016(5) 0.009(4)
C4 0.027(6) 0.025(5) 0.040(5) 0.010(5) 0.013(5) 0.005(4)
C5 0.030(6) 0.020(5) 0.034(5) 0.009(4) 0.011(5) 0.007(4)
C6 0.021(5) 0.020(4) 0.031(4) 0.011(4) 0.011(4) 0.011(4)
C7 0.024(6) 0.025(5) 0.031(5) 0.005(4) 0.009(4) 0.008(4)
C8 0.021(5) 0.027(5) 0.034(5) 0.003(4) 0.009(5) 0.004(4)
C9 0.027(6) 0.023(5) 0.040(5) 0.014(4) 0.013(5) 0.006(4)
C10 0.033(6) 0.025(5) 0.032(5) 0.011(4) 0.008(5) 0.013(4)
C11 0.024(5) 0.012(4) 0.029(5) 0.010(4) 0.005(4) 0.005(4)
C12 0.025(5) 0.014(4) 0.029(5) 0.003(4) 0.012(4) 0.007(4)
C13 0.024(5) 0.019(4) 0.027(5) 0.010(4) 0.012(4) 0.010(4)
C14 0.029(6) 0.013(4) 0.031(5) 0.009(4) 0.005(4) 0.007(4)
C15 0.030(5) 0.026(5) 0.028(5) 0.011(4) 0.014(4) 0.017(4)

loop_
_atom_type_symbol
_atom_type_description
_atom_type_scat_dispersion_real
_atom_type_scat_dispersion_imag
_atom_type_scat_source
C C 0.0033 0.0016 'International Tables Vol C Tables 4.2.6.8 and 6.1.1.4'
H H 0.0000 0.0000 'International Tables Vol C Tables 4.2.6.8 and 6.1.1.4'
N N 0.0061 0.0033 'International Tables Vol C Tables 4.2.6.8 and 6.1.1.4'
O O 0.0106 0.0060 'International Tables Vol C Tables 4.2.6.8 and 6.1.1.4'
Cu Cu 0.3201 1.2651 'International Tables Vol C Tables 4.2.6.8 and 6.1.1.4'

loop_
_geom_angle_atom_site_label_1
_geom_angle_atom_site_label_2
_geom_angle_atom_site_label_3
_geom_angle
_geom_angle_site_symmetry_1
_geom_angle_site_symmetry_3
_geom_angle_publ_flag
O3 Cu1 O3 180.0 . 2_666 ?
O3 Cu1 N5 97.2(3) . 2_666 ?
O3 Cu1 N5 82.8(3) 2_666 2_666 ?
O3 Cu1 N5 82.8(3) . . ?
O3 Cu1 N5 97.2(3) 2_666 . ?
N5 Cu1 N5 180.0 2_666 . ?
N4 Cu2 N1 168.6(4) . . ?
N4 Cu2 N2 101.9(4) . . ?
N1 Cu2 N2 87.8(4) . . ?
N4 Cu2 O5 88.5(4) . . ?
N1 Cu2 O5 92.2(4) . . ?
N2 Cu2 O5 116.9(4) . . ?
N4 Cu2 O1 79.5(3) . . ?
N1 Cu2 O1 90.7(3) . . ?
N2 Cu2 O1 120.3(4) . . ?
O5 Cu2 O1 122.8(4) . . ?
C14 O1 Cu2 114.5(6) . . ?
C15 O3 Cu1 114.5(6) . . ?
Cu2 O5 H6 99(7) . . ?
Cu2 O5 H1 99(7) . . ?
H6 O5 H1 103(5) . . ?
H11 O6 H13 112.89(19) . . ?
C1 N1 C5 119.2(10) . . ?
C1 N1 Cu2 124.7(9) . . ?
C5 N1 Cu2 115.6(8) . . ?
C6 N2 C10 116.9(12) . . ?
C6 N2 Cu2 124.8(8) . . ?
C10 N2 Cu2 116.6(8) . . ?
C1 N3 C6 131.4(11) . . ?
C1 N3 H3 114.3 . . ?
C6 N3 H3 114.3 . . ?
N5 N4 C11 107.1(8) . . ?
N5 N4 Cu2 137.9(7) . . ?
C11 N4 Cu2 114.6(7) . . ?
C13 N5 N4 108.0(8) . . ?
C13 N5 Cu1 110.7(7) . . ?
N4 N5 Cu1 140.3(7) . . ?
N1 C1 N3 121.3(10) . . ?
N1 C1 C2 120.3(12) . . ?
N3 C1 C2 118.4(12) . . ?
C3 C2 C1 120.1(12) . . ?
C3 C2 H2 120.0 . . ?
C1 C2 H2 120.0 . . ?
C2 C3 C4 119.2(11) . . ?
C2 C3 H3A 120.4 . . ?
C4 C3 H3A 120.4 . . ?
C5 C4 C3 118.7(13) . . ?
C5 C4 H4 120.7 . . ?
C3 C4 H4 120.7 . . ?
C4 C5 N1 122.4(13) . . ?
C4 C5 H5 118.8 . . ?
N1 C5 H5 118.8 . . ?
N2 C6 C7 122.7(11) . . ?
N2 C6 N3 118.1(12) . . ?
C7 C6 N3 119.2(11) . . ?
C8 C7 C6 119.3(12) . . ?
C8 C7 H7 120.3 . . ?
C6 C7 H7 120.3 . . ?
C7 C8 C9 119.6(14) . . ?
C7 C8 H8 120.2 . . ?
C9 C8 H8 120.2 . . ?
C10 C9 C8 119.5(12) . . ?
C10 C9 H9 120.2 . . ?
C8 C9 H9 120.2 . . ?
C9 C10 N2 121.8(12) . . ?
C9 C10 H10 119.1 . . ?
N2 C10 H10 119.1 . . ?
C12 C11 N4 110.4(9) . . ?
C12 C11 C14 134.2(10) . . ?
N4 C11 C14 115.3(9) . . ?
C11 C12 C13 104.8(9) . . ?
C11 C12 H12 127.6 . . ?
C13 C12 H12 127.6 . . ?
N5 C13 C12 109.8(9) . . ?
N5 C13 C15 117.3(9) . . ?
C12 C13 C15 132.9(10) . . ?
O2 C14 O1 125.8(10) . . ?
O2 C14 C11 118.6(10) . . ?
O1 C14 C11 115.5(9) . . ?
O4 C15 O3 123.9(10) . . ?
O4 C15 C13 121.7(10) . . ?
O3 C15 C13 114.3(9) . . ?

loop_
_geom_bond_atom_site_label_1
_geom_bond_atom_site_label_2
_geom_bond_distance
_geom_bond_site_symmetry_2
_geom_bond_publ_flag
Cu1 O3 1.989(7) . ?
Cu1 O3 1.989(7) 2_666 ?
Cu1 N5 2.003(9) 2_666 ?
Cu1 N5 2.003(9) . ?
Cu2 N4 1.997(9) . ?
Cu2 N1 2.018(9) . ?
Cu2 N2 2.044(11) . ?
Cu2 O5 2.088(10) . ?
Cu2 O1 2.111(8) . ?
O1 C14 1.269(14) . ?
O2 C14 1.244(13) . ?
O3 C15 1.300(13) . ?
O4 C15 1.228(13) . ?
O5 H6 0.84(2) . ?
O5 H1 0.85(2) . ?
O6 H11 0.9000(11) . ?
O6 H13 0.9000(11) . ?
N1 C1 1.336(16) . ?
N1 C5 1.353(16) . ?
N2 C6 1.349(15) . ?
N2 C10 1.369(15) . ?
N3 C1 1.343(16) . ?
N3 C6 1.414(14) . ?
N3 H3 0.8600 . ?
N4 N5 1.355(12) . ?
N4 C11 1.362(14) . ?
N5 C13 1.339(14) . ?
C1 C2 1.396(16) . ?
C2 C3 1.347(18) . ?
C2 H2 0.9300 . ?
C3 C4 1.396(18) . ?
C3 H3A 0.9300 . ?
C4 C5 1.349(16) . ?
C4 H4 0.9300 . ?
C5 H5 0.9300 . ?
C6 C7 1.367(18) . ?
C7 C8 1.345(17) . ?
C7 H7 0.9300 . ?
C8 C9 1.374(18) . ?
C8 H8 0.9300 . ?
C9 C10 1.356(18) . ?
C9 H9 0.9300 . ?
C10 H10 0.9300 . ?
C11 C12 1.350(15) . ?
C11 C14 1.495(15) . ?
C12 C13 1.389(15) . ?
C12 H12 0.9300 . ?
C13 C15 1.490(15) . ?
